data_7135850
loop_
_publ_author_name
'Jayabhavan, Sreejith Sudhakaran'
'Chandramouli, Arthi'
'Jayakumar, R.'
'Damodaran, Krishna K.'

_publ_section_title
;
 Active Pharmaceutical Ingredient Incorporated Supramolecular Materials as
 Antibacterial Agents
;
_journal_name_full 'Chemical Communications'
_journal_paper_doi 10.1039/D6CC02299E
_journal_year 2026
_chemical_formula_sum 'C13 H14 N4 O4'
_chemical_formula_weight 290.28
_space_group_crystal_system monoclinic
_space_group_IT_number 14
_space_group_name_Hall '-P 2yn'
_space_group_name_H-M_alt 'P 1 21/n 1'
_atom_sites_solution_hydrogens mixed
_atom_sites_solution_primary direct
_audit_creation_method SHELXL-2014/7
_audit_update_record
;
2025-01-05 deposited with the CCDC.	2026-05-26 downloaded from the CCDC.
;
_cell_angle_alpha 90
_cell_angle_beta 94.640(3)
_cell_angle_gamma 90
_cell_formula_units_Z 4
_cell_length_a 10.3896(8)
_cell_length_b 10.9685(8)
_cell_length_c 11.9682(9)
_cell_measurement_reflns_used 9874
_cell_measurement_temperature 305(2)
_cell_measurement_theta_max 32.85
_cell_measurement_theta_min 3.11
_cell_volume 1359.41(18)
_computing_cell_refinement 'SAINT V8.35A (?, 2016)'
_computing_data_collection 'SAINT V8.35A (?, 2016)'
_computing_data_reduction 'SAINT V8.35A (?, 2016)'
_computing_molecular_graphics 'MERCURY CSD 4.2.0'
_computing_publication_material 'MERCURY CSD 4.2.0'
_computing_structure_refinement 'SHELXL-2014/7 (Sheldrick, 2014)'
_computing_structure_solution 'SAINT V8.35A (?, 2016)'
_diffrn_ambient_temperature 305(2)
_diffrn_measured_fraction_theta_full 0.998
_diffrn_measured_fraction_theta_max 0.997
_diffrn_measurement_device_type 'Bruker APEX-II CCD'
_diffrn_measurement_method '\f and \w scans'
_diffrn_radiation_type MoK\a
_diffrn_radiation_wavelength 0.71073
_diffrn_reflns_av_R_equivalents 0.0505
_diffrn_reflns_av_unetI/netI 0.0293
_diffrn_reflns_Laue_measured_fraction_full 0.998
_diffrn_reflns_Laue_measured_fraction_max 0.997
_diffrn_reflns_limit_h_max 17
_diffrn_reflns_limit_h_min -16
_diffrn_reflns_limit_k_max 18
_diffrn_reflns_limit_k_min -18
_diffrn_reflns_limit_l_max 19
_diffrn_reflns_limit_l_min -19
_diffrn_reflns_number 49154
_diffrn_reflns_point_group_measured_fraction_full 0.998
_diffrn_reflns_point_group_measured_fraction_max 0.997
_diffrn_reflns_theta_full 25.242
_diffrn_reflns_theta_max 36.465
_diffrn_reflns_theta_min 3.113
_exptl_absorpt_coefficient_mu 0.108
_exptl_absorpt_correction_T_max 0.7471
_exptl_absorpt_correction_T_min 0.6869
_exptl_absorpt_correction_type multi-scan
_exptl_absorpt_process_details
;
SADABS-2016/2 (Bruker,2016/2) was used for absorption correction.
wR2(int) was 0.0619 before and 0.0476 after correction.
The Ratio of minimum to maximum transmission is 0.9194.
The \l/2 correction factor is Not present.
;
_exptl_crystal_colour colourless
_exptl_crystal_density_diffrn 1.418
_exptl_crystal_description RHOMBUS
_exptl_crystal_F_000 608
_exptl_crystal_size_max 0.250
_exptl_crystal_size_mid 0.200
_exptl_crystal_size_min 0.080
_refine_diff_density_max 0.350
_refine_diff_density_min -0.227
_refine_diff_density_rms 0.049
_refine_ls_extinction_method none
_refine_ls_goodness_of_fit_ref 1.015
_refine_ls_hydrogen_treatment mixed
_refine_ls_matrix_type full
_refine_ls_number_parameters 195
_refine_ls_number_reflns 6634
_refine_ls_number_restraints 0
_refine_ls_restrained_S_all 1.015
_refine_ls_R_factor_all 0.0960
_refine_ls_R_factor_gt 0.0555
_refine_ls_shift/su_max 0.000
_refine_ls_shift/su_mean 0.000
_refine_ls_structure_factor_coef Fsqd
_refine_ls_weighting_details 'w=1/[\s^2^(Fo^2^)+(0.0911P)^2^+0.0742P] where P=(Fo^2^+2Fc^2^)/3'
_refine_ls_weighting_scheme calc
_refine_ls_wR_factor_gt 0.1475
_refine_ls_wR_factor_ref 0.1721
_reflns_Friedel_coverage 0.000
_reflns_number_gt 4068
_reflns_number_total 6634
_reflns_threshold_expression 'I > 2\s(I)'
_cod_data_source_file d6cc02299e2.cif
_cod_data_source_block mo_SSJ_II_236_EA_0m_a
_cod_original_sg_symbol_H-M 'P 21/n'
_cod_database_code 7135850
_shelx_shelxl_version_number 2014/7
_shelx_space_group_comment
;
The symmetry employed for this shelxl refinement is uniquely defined
by the following loop, which should always be used as a source of
symmetry information in preference to the above space-group names.
They are only intended as comments.
;
_shelx_estimated_absorpt_t_min 0.974
_shelx_estimated_absorpt_t_max 0.991

loop_
_space_group_symop_operation_xyz
'x, y, z'
'-x+1/2, y+1/2, -z+1/2'
'-x, -y, -z'
'x-1/2, -y-1/2, z-1/2'

loop_
_atom_site_label
_atom_site_type_symbol
_atom_site_fract_x
_atom_site_fract_y
_atom_site_fract_z
_atom_site_U_iso_or_equiv
_atom_site_adp_type
_atom_site_occupancy
_atom_site_site_symmetry_order
_atom_site_calc_flag
_atom_site_refinement_flags_posn
_atom_site_refinement_flags_adp
_atom_site_refinement_flags_occupancy
_atom_site_disorder_assembly
_atom_site_disorder_group
C1A C 0.38373(10) 0.41055(10) 0.67047(9) 0.0372(2) Uani 1 1 d . . . . .
H7 H 0.3808(16) 0.2396(16) 0.6118(14) 0.060(4) Uiso 1 1 d . . . . .
C2A C 0.38895(12) 0.37415(12) 0.78251(10) 0.0458(3) Uani 1 1 d . . . . .
H2A H 0.3843 0.2918 0.8003 0.055 Uiso 1 1 calc R U . . .
C3A C 0.40110(15) 0.46020(16) 0.86701(12) 0.0597(4) Uani 1 1 d . . . . .
H3A H 0.4052 0.4353 0.9415 0.072 Uiso 1 1 calc R U . . .
C4A C 0.40719(17) 0.58253(16) 0.84190(14) 0.0677(4) Uani 1 1 d . . . . .
H4A H 0.4137 0.6403 0.8989 0.081 Uiso 1 1 calc R U . . .
C5A C 0.40349(16) 0.61815(14) 0.73153(15) 0.0630(4) Uani 1 1 d . . . . .
H5A H 0.4084 0.7007 0.7145 0.076 Uiso 1 1 calc R U . . .
C6A C 0.39257(13) 0.53361(11) 0.64492(12) 0.0492(3) Uani 1 1 d . . . . .
H6A H 0.3912 0.5591 0.5707 0.059 Uiso 1 1 calc R U . . .
N7A N 0.36990(11) 0.31823(9) 0.58874(8) 0.0424(2) Uani 1 1 d . . . . .
C8A C 0.32000(10) 0.33345(9) 0.48154(8) 0.0358(2) Uani 1 1 d . . . . .
O9A O 0.29092(10) 0.42782(8) 0.43504(7) 0.0500(2) Uani 1 1 d . . . . .
O10A O 0.30662(9) 0.22314(8) 0.43116(6) 0.0450(2) Uani 1 1 d . . . . .
C11A C 0.24951(12) 0.22863(11) 0.31749(9) 0.0449(3) Uani 1 1 d . . . . .
H11A H 0.3028 0.2775 0.2719 0.054 Uiso 1 1 calc R U . . .
H11B H 0.1645 0.2654 0.3155 0.054 Uiso 1 1 calc R U . . .
C12A C 0.23966(10) 0.10045(12) 0.27329(10) 0.0429(2) Uani 1 1 d . . . . .
H12A H 0.1886 0.0522 0.3213 0.051 Uiso 1 1 calc R U . . .
H12B H 0.1949 0.1015 0.1989 0.051 Uiso 1 1 calc R U . . .
N13A N 0.36610(8) 0.04239(8) 0.26751(7) 0.03349(17) Uani 1 1 d . . . . .
C14A C 0.45429(10) 0.05623(9) 0.18830(8) 0.0359(2) Uani 1 1 d . . . . .
N15A N 0.43945(12) 0.13198(9) 0.09225(8) 0.0463(2) Uani 1 1 d . . . . .
O16A O 0.34007(12) 0.19100(10) 0.07444(9) 0.0678(3) Uani 1 1 d . . . . .
O17A O 0.52937(14) 0.13532(11) 0.03238(10) 0.0712(3) Uani 1 1 d . . . . .
C18A C 0.55578(11) -0.01879(11) 0.21825(10) 0.0430(2) Uani 1 1 d . . . . .
H18A H 0.6291 -0.0274 0.1792 0.052 Uiso 1 1 calc R U . . .
N19A N 0.53347(10) -0.07886(9) 0.31351(8) 0.0435(2) Uani 1 1 d . . . . .
C20A C 0.41941(10) -0.04012(9) 0.34161(9) 0.0371(2) Uani 1 1 d . . . . .
C21A C 0.35869(15) -0.08234(13) 0.44249(11) 0.0538(3) Uani 1 1 d . . . . .
H21A H 0.2776 -0.1207 0.4203 0.081 Uiso 1 1 calc R U . . .
H21B H 0.3444 -0.0138 0.4899 0.081 Uiso 1 1 calc R U . . .
H21C H 0.4147 -0.1398 0.4827 0.081 Uiso 1 1 calc R U . . .

loop_
_atom_site_aniso_label
_atom_site_aniso_U_11
_atom_site_aniso_U_22
_atom_site_aniso_U_33
_atom_site_aniso_U_23
_atom_site_aniso_U_13
_atom_site_aniso_U_12
C1A 0.0348(4) 0.0363(5) 0.0403(5) -0.0084(4) 0.0023(3) 0.0031(4)
C2A 0.0490(6) 0.0482(6) 0.0402(5) -0.0085(5) 0.0037(4) 0.0008(5)
C3A 0.0597(8) 0.0749(10) 0.0453(6) -0.0226(6) 0.0088(5) -0.0065(7)
C4A 0.0665(9) 0.0665(10) 0.0710(9) -0.0381(8) 0.0104(7) -0.0108(7)
C5A 0.0628(8) 0.0420(6) 0.0840(10) -0.0216(7) 0.0047(7) -0.0104(6)
C6A 0.0509(6) 0.0371(5) 0.0593(7) -0.0079(5) 0.0030(5) -0.0040(5)
N7A 0.0595(6) 0.0310(4) 0.0356(4) -0.0039(3) -0.0041(4) 0.0111(4)
C8A 0.0405(5) 0.0325(4) 0.0345(4) -0.0021(3) 0.0030(3) 0.0080(4)
O9A 0.0681(6) 0.0360(4) 0.0446(4) 0.0059(3) -0.0025(4) 0.0086(4)
O10A 0.0644(5) 0.0350(4) 0.0341(3) -0.0057(3) -0.0064(3) 0.0154(3)
C11A 0.0520(6) 0.0452(6) 0.0359(5) -0.0076(4) -0.0056(4) 0.0179(5)
C12A 0.0311(4) 0.0504(6) 0.0464(5) -0.0147(5) -0.0018(4) 0.0060(4)
N13A 0.0322(4) 0.0325(4) 0.0355(4) -0.0078(3) 0.0006(3) 0.0010(3)
C14A 0.0389(5) 0.0313(4) 0.0375(4) -0.0054(3) 0.0043(3) 0.0003(3)
N15A 0.0671(7) 0.0313(4) 0.0409(4) -0.0045(3) 0.0070(4) 0.0023(4)
O16A 0.0868(8) 0.0550(6) 0.0608(6) 0.0117(5) 0.0014(5) 0.0233(5)
O17A 0.0973(9) 0.0603(7) 0.0611(6) 0.0048(5) 0.0370(6) 0.0022(6)
C18A 0.0379(5) 0.0398(5) 0.0518(6) -0.0042(4) 0.0070(4) 0.0047(4)
N19A 0.0441(5) 0.0367(4) 0.0490(5) -0.0024(4) -0.0018(4) 0.0063(4)
C20A 0.0420(5) 0.0307(4) 0.0378(4) -0.0060(3) -0.0010(4) -0.0036(4)
C21A 0.0686(8) 0.0476(7) 0.0459(6) -0.0002(5) 0.0098(5) -0.0119(6)

loop_
_atom_type_symbol
_atom_type_description
_atom_type_scat_dispersion_real
_atom_type_scat_dispersion_imag
_atom_type_scat_source
C C 0.0033 0.0016 'International Tables Vol C Tables 4.2.6.8 and 6.1.1.4'
H H 0.0000 0.0000 'International Tables Vol C Tables 4.2.6.8 and 6.1.1.4'
N N 0.0061 0.0033 'International Tables Vol C Tables 4.2.6.8 and 6.1.1.4'
O O 0.0106 0.0060 'International Tables Vol C Tables 4.2.6.8 and 6.1.1.4'

loop_
_geom_angle_atom_site_label_1
_geom_angle_atom_site_label_2
_geom_angle_atom_site_label_3
_geom_angle
_geom_angle_site_symmetry_1
_geom_angle_site_symmetry_3
_geom_angle_publ_flag
C6A C1A C2A 119.43(11) . . ?
C6A C1A N7A 123.45(10) . . ?
C2A C1A N7A 117.12(10) . . ?
C3A C2A C1A 120.13(13) . . ?
C3A C2A H2A 119.9 . . ?
C1A C2A H2A 119.9 . . ?
C4A C3A C2A 120.58(14) . . ?
C4A C3A H3A 119.7 . . ?
C2A C3A H3A 119.7 . . ?
C5A C4A C3A 119.22(13) . . ?
C5A C4A H4A 120.4 . . ?
C3A C4A H4A 120.4 . . ?
C4A C5A C6A 121.44(15) . . ?
C4A C5A H5A 119.3 . . ?
C6A C5A H5A 119.3 . . ?
C5A C6A C1A 119.19(14) . . ?
C5A C6A H6A 120.4 . . ?
C1A C6A H6A 120.4 . . ?
C8A N7A C1A 125.41(9) . . ?
C8A N7A H7 115.6(10) . . ?
C1A N7A H7 117.9(10) . . ?
O9A C8A O10A 123.39(10) . . ?
O9A C8A N7A 127.38(10) . . ?
O10A C8A N7A 109.23(9) . . ?
C8A O10A C11A 113.75(8) . . ?
O10A C11A C12A 107.72(9) . . ?
O10A C11A H11A 110.2 . . ?
C12A C11A H11A 110.2 . . ?
O10A C11A H11B 110.2 . . ?
C12A C11A H11B 110.2 . . ?
H11A C11A H11B 108.5 . . ?
N13A C12A C11A 112.78(9) . . ?
N13A C12A H12A 109.0 . . ?
C11A C12A H12A 109.0 . . ?
N13A C12A H12B 109.0 . . ?
C11A C12A H12B 109.0 . . ?
H12A C12A H12B 107.8 . . ?
C20A N13A C14A 105.34(9) . . ?
C20A N13A C12A 125.45(10) . . ?
C14A N13A C12A 129.21(9) . . ?
C18A C14A N13A 107.20(9) . . ?
C18A C14A N15A 126.79(10) . . ?
N13A C14A N15A 125.99(9) . . ?
O16A N15A O17A 123.80(12) . . ?
O16A N15A C14A 119.14(11) . . ?
O17A N15A C14A 117.05(11) . . ?
N19A C18A C14A 109.52(10) . . ?
N19A C18A H18A 125.2 . . ?
C14A C18A H18A 125.2 . . ?
C20A N19A C18A 105.96(9) . . ?
N19A C20A N13A 111.98(10) . . ?
N19A C20A C21A 123.66(11) . . ?
N13A C20A C21A 124.36(11) . . ?
C20A C21A H21A 109.5 . . ?
C20A C21A H21B 109.5 . . ?
H21A C21A H21B 109.5 . . ?
C20A C21A H21C 109.5 . . ?
H21A C21A H21C 109.5 . . ?
H21B C21A H21C 109.5 . . ?

loop_
_geom_bond_atom_site_label_1
_geom_bond_atom_site_label_2
_geom_bond_distance
_geom_bond_site_symmetry_2
_geom_bond_publ_flag
C1A C6A 1.3886(16) . ?
C1A C2A 1.3959(16) . ?
C1A N7A 1.4072(13) . ?
C2A C3A 1.3816(17) . ?
C2A H2A 0.9300 . ?
C3A C4A 1.378(2) . ?
C3A H3A 0.9300 . ?
C4A C5A 1.375(3) . ?
C4A H4A 0.9300 . ?
C5A C6A 1.3886(18) . ?
C5A H5A 0.9300 . ?
C6A H6A 0.9300 . ?
N7A C8A 1.3546(13) . ?
N7A H7 0.910(17) . ?
C8A O9A 1.2021(13) . ?
C8A O10A 1.3539(12) . ?
O10A C11A 1.4408(12) . ?
C11A C12A 1.5028(16) . ?
C11A H11A 0.9700 . ?
C11A H11B 0.9700 . ?
C12A N13A 1.4665(13) . ?
C12A H12A 0.9700 . ?
C12A H12B 0.9700 . ?
N13A C20A 1.3539(14) . ?
N13A C14A 1.3791(13) . ?
C14A C18A 1.3624(15) . ?
C14A N15A 1.4167(14) . ?
N15A O16A 1.2227(16) . ?
N15A O17A 1.2230(15) . ?
C18A N19A 1.3529(15) . ?
C18A H18A 0.9300 . ?
N19A C20A 1.3275(14) . ?
C20A C21A 1.4810(16) . ?
C21A H21A 0.9600 . ?
C21A H21B 0.9600 . ?
C21A H21C 0.9600 . ?
